data_7150556
loop_
_publ_author_name
'Likhar, Pravin R.'
'Subhas, Madavu Salian'
'Roy, Sarabindu'
'Kantam, Mannepalli Lakshmi'
'Sridhar, Balasubramanian'
'Seth, Ratanesh Kumar'
'Biswas, Sukla'

_publ_section_title
;
 Synthesis of highly substituted 2-perfluoroalkyl quinolines by
 electrophilic iodocyclization of perfluoroalkyl propargyl
 imines/amines
;
_journal_issue 1
_journal_name_full 'Organic &amp; Biomolecular Chemistry'
_journal_page_first 85
_journal_page_last 93
_journal_paper_doi 10.1039/b815398a
_journal_volume 7
_journal_year 2009
_chemical_formula_moiety 'C16 H9 F3 I N O'
_chemical_formula_sum 'C16 H9 F3 I N O'
_chemical_formula_weight 415.14
_chemical_name_systematic 3-Iodo-4-phenyl-2-trifluoromethyl-1-aza-spiro[4.5]deca-1,3,6,9-tetraen-8-one
_space_group_IT_number 14
_symmetry_cell_setting monoclinic
_symmetry_Int_Tables_number 14
_symmetry_space_group_name_Hall '-P 2ybc'
_symmetry_space_group_name_H-M 'P 1 21/c 1'
_atom_sites_solution_hydrogens geom
_atom_sites_solution_primary direct
_atom_sites_solution_secondary difmap
_audit_creation_method SHELXL-97
_cell_angle_alpha 90.00
_cell_angle_beta 99.871(2)
_cell_angle_gamma 90.00
_cell_formula_units_Z 4
_cell_length_a 5.5479(6)
_cell_length_b 18.4740(19)
_cell_length_c 14.5807(15)
_cell_measurement_reflns_used 6659
_cell_measurement_temperature 294(2)
_cell_measurement_theta_max 27.45
_cell_measurement_theta_min 2.62
_cell_volume 1472.3(3)
_computing_cell_refinement 'SAINT (Bruker, 2001)'
_computing_data_collection 'SMART (Bruker, 2001)'
_computing_data_reduction SAINT
_computing_molecular_graphics 'SHELXTL/PC (Sheldrick, 1990)'
_computing_publication_material SHELXL97
_computing_structure_refinement 'SHELXL-97 (Sheldrick, 1997)'
_computing_structure_solution 'SHELXS-97 (Sheldrick, 1997)'
_diffrn_ambient_temperature 294(2)
_diffrn_measured_fraction_theta_full 0.996
_diffrn_measured_fraction_theta_max 0.996
_diffrn_measurement_device 'Bruker SMART APEX CCD area-detector'
_diffrn_measurement_device_type 'CCD Area Detector'
_diffrn_measurement_method '\w scan'
_diffrn_radiation_monochromator graphite
_diffrn_radiation_probe x-ray
_diffrn_radiation_type MoK\a
_diffrn_radiation_wavelength 0.71073
_diffrn_reflns_av_R_equivalents 0.0232
_diffrn_reflns_av_sigmaI/netI 0.0144
_diffrn_reflns_limit_h_max 6
_diffrn_reflns_limit_h_min -6
_diffrn_reflns_limit_k_max 21
_diffrn_reflns_limit_k_min -21
_diffrn_reflns_limit_l_max 17
_diffrn_reflns_limit_l_min -17
_diffrn_reflns_number 13503
_diffrn_reflns_theta_full 24.99
_diffrn_reflns_theta_max 24.99
_diffrn_reflns_theta_min 1.80
_diffrn_source 'fine-focus sealed tube'
_diffrn_standards_number 0
_exptl_absorpt_coefficient_mu 2.208
_exptl_absorpt_correction_T_max 0.91
_exptl_absorpt_correction_T_min 0.71
_exptl_absorpt_correction_type multi-scan
_exptl_absorpt_process_details 'SADABS (Bruker, 2001)'
_exptl_crystal_colour colorless
_exptl_crystal_density_diffrn 1.873
_exptl_crystal_density_method 'not measured'
_exptl_crystal_description block
_exptl_crystal_F_000 800
_exptl_crystal_size_max 0.18
_exptl_crystal_size_mid 0.15
_exptl_crystal_size_min 0.07
_refine_diff_density_max 0.601
_refine_diff_density_min -0.339
_refine_diff_density_rms 0.086
_refine_ls_extinction_method none
_refine_ls_goodness_of_fit_ref 1.167
_refine_ls_hydrogen_treatment constr
_refine_ls_matrix_type full
_refine_ls_number_parameters 199
_refine_ls_number_reflns 2584
_refine_ls_number_restraints 0
_refine_ls_restrained_S_all 1.167
_refine_ls_R_factor_all 0.0223
_refine_ls_R_factor_gt 0.0218
_refine_ls_shift/su_max 0.002
_refine_ls_shift/su_mean 0.000
_refine_ls_structure_factor_coef Fsqd
_refine_ls_weighting_details 'calc w=1/[\s^2^(Fo^2^)+(0.0214P)^2^+1.3746P] where P=(Fo^2^+2Fc^2^)/3'
_refine_ls_weighting_scheme calc
_refine_ls_wR_factor_gt 0.0549
_refine_ls_wR_factor_ref 0.0552
_reflns_number_gt 2502
_reflns_number_total 2584
_reflns_threshold_expression I>2\s(I)
_cod_data_source_file b815398a.txt
_cod_data_source_block ad61m
_cod_original_sg_symbol_H-M 'P 21/c'
_cod_database_code 7150556

loop_
_symmetry_equiv_pos_as_xyz
'x, y, z'
'-x, y+1/2, -z+1/2'
'-x, -y, -z'
'x, -y-1/2, z-1/2'

loop_
_atom_site_label
_atom_site_type_symbol
_atom_site_fract_x
_atom_site_fract_y
_atom_site_fract_z
_atom_site_U_iso_or_equiv
_atom_site_adp_type
_atom_site_occupancy
_atom_site_symmetry_multiplicity
_atom_site_calc_flag
_atom_site_refinement_flags
_atom_site_disorder_assembly
_atom_site_disorder_group
C1 C 0.2627(4) 0.65241(14) 0.69973(17) 0.0324(5) Uani 1 1 d . . .
C2 C 0.4533(5) 0.74357(14) 0.78006(17) 0.0343(5) Uani 1 1 d . . .
C3 C 0.3490(4) 0.70025(14) 0.84783(16) 0.0321(5) Uani 1 1 d . . .
C4 C 0.2266(4) 0.64528(13) 0.80118(16) 0.0310(5) Uani 1 1 d . . .
C5 C 0.0251(5) 0.65919(15) 0.63332(17) 0.0360(6) Uani 1 1 d . . .
H5 H -0.0956 0.6894 0.6490 0.043 Uiso 1 1 calc R . .
C6 C -0.0190(5) 0.62395(16) 0.55347(18) 0.0413(6) Uani 1 1 d . . .
H6 H -0.1709 0.6292 0.5156 0.050 Uiso 1 1 calc R . .
C7 C 0.1634(5) 0.57692(16) 0.52283(18) 0.0427(6) Uani 1 1 d . . .
C8 C 0.3820(5) 0.56073(16) 0.59098(19) 0.0432(6) Uani 1 1 d . . .
H8 H 0.4917 0.5261 0.5769 0.052 Uiso 1 1 calc R . .
C9 C 0.4271(5) 0.59416(15) 0.67190(18) 0.0382(6) Uani 1 1 d . . .
H9 H 0.5664 0.5813 0.7138 0.046 Uiso 1 1 calc R . .
C10 C 0.0714(4) 0.58807(14) 0.83116(17) 0.0334(5) Uani 1 1 d . . .
C11 C -0.0759(5) 0.60204(16) 0.89703(19) 0.0405(6) Uani 1 1 d . . .
H11 H -0.0708 0.6474 0.9250 0.049 Uiso 1 1 calc R . .
C12 C -0.2301(6) 0.54937(18) 0.9217(2) 0.0510(7) Uani 1 1 d . . .
H12 H -0.3271 0.5595 0.9662 0.061 Uiso 1 1 calc R . .
C13 C -0.2407(6) 0.48216(18) 0.8807(2) 0.0549(8) Uani 1 1 d . . .
H13 H -0.3440 0.4467 0.8975 0.066 Uiso 1 1 calc R . .
C14 C -0.0974(6) 0.46766(18) 0.8145(3) 0.0597(9) Uani 1 1 d . . .
H14 H -0.1040 0.4223 0.7865 0.072 Uiso 1 1 calc R . .
C15 C 0.0559(5) 0.52019(16) 0.7895(2) 0.0481(7) Uani 1 1 d . . .
H15 H 0.1502 0.5100 0.7442 0.058 Uiso 1 1 calc R . .
C16 C 0.6126(6) 0.80978(16) 0.8003(2) 0.0453(7) Uani 1 1 d . . .
F1 F 0.6621(5) 0.83952(12) 0.72367(14) 0.0831(7) Uani 1 1 d . . .
F2 F 0.8240(3) 0.79280(11) 0.85403(16) 0.0666(5) Uani 1 1 d . . .
F3 F 0.5098(4) 0.86003(10) 0.84548(15) 0.0667(5) Uani 1 1 d . . .
I1 I 0.40186(3) 0.723446(10) 0.990063(11) 0.04059(8) Uani 1 1 d . . .
N1 N 0.4061(4) 0.72014(12) 0.69659(16) 0.0368(5) Uani 1 1 d . . .
O1 O 0.1368(5) 0.55275(13) 0.44337(14) 0.0618(6) Uani 1 1 d . . .

loop_
_atom_site_aniso_label
_atom_site_aniso_U_11
_atom_site_aniso_U_22
_atom_site_aniso_U_33
_atom_site_aniso_U_23
_atom_site_aniso_U_13
_atom_site_aniso_U_12
C1 0.0352(12) 0.0383(13) 0.0243(12) -0.0055(10) 0.0066(10) -0.0034(10)
C2 0.0384(13) 0.0375(13) 0.0266(13) -0.0026(11) 0.0043(10) -0.0012(11)
C3 0.0365(13) 0.0379(13) 0.0223(12) -0.0023(10) 0.0060(10) 0.0036(10)
C4 0.0321(12) 0.0370(13) 0.0239(12) -0.0005(10) 0.0051(9) 0.0043(10)
C5 0.0346(13) 0.0440(15) 0.0299(13) 0.0022(11) 0.0067(10) 0.0012(11)
C6 0.0393(14) 0.0544(17) 0.0285(13) 0.0036(12) 0.0008(11) -0.0076(12)
C7 0.0550(16) 0.0452(16) 0.0295(14) -0.0060(11) 0.0124(12) -0.0155(13)
C8 0.0461(15) 0.0476(16) 0.0393(15) -0.0081(12) 0.0173(12) -0.0001(12)
C9 0.0320(13) 0.0502(16) 0.0331(14) -0.0033(12) 0.0076(10) 0.0015(11)
C10 0.0335(12) 0.0391(14) 0.0273(12) 0.0039(10) 0.0038(10) 0.0023(10)
C11 0.0412(14) 0.0451(15) 0.0361(14) 0.0012(12) 0.0091(11) 0.0013(12)
C12 0.0473(16) 0.065(2) 0.0441(17) 0.0087(15) 0.0177(13) -0.0024(14)
C13 0.0508(17) 0.0523(19) 0.063(2) 0.0153(16) 0.0123(15) -0.0085(14)
C14 0.063(2) 0.0413(17) 0.078(2) -0.0039(16) 0.0194(18) -0.0081(14)
C15 0.0508(16) 0.0442(16) 0.0529(18) -0.0061(14) 0.0196(14) -0.0030(13)
C16 0.0553(17) 0.0439(16) 0.0358(15) -0.0028(12) 0.0059(13) -0.0083(13)
F1 0.1225(19) 0.0775(14) 0.0512(12) 0.0007(10) 0.0202(12) -0.0536(14)
F2 0.0483(10) 0.0641(12) 0.0804(15) -0.0084(10) -0.0084(10) -0.0104(9)
F3 0.0832(13) 0.0407(10) 0.0750(14) -0.0153(9) 0.0109(11) -0.0004(9)
I1 0.05103(13) 0.04722(13) 0.02308(11) -0.00571(6) 0.00511(8) -0.00086(7)
N1 0.0401(12) 0.0425(13) 0.0283(11) -0.0010(9) 0.0073(9) -0.0051(9)
O1 0.0854(16) 0.0706(15) 0.0302(11) -0.0174(10) 0.0123(10) -0.0150(12)

loop_
_atom_type_symbol
_atom_type_description
_atom_type_scat_dispersion_real
_atom_type_scat_dispersion_imag
_atom_type_scat_source
C C 0.0033 0.0016 'International Tables Vol C Tables 4.2.6.8 and 6.1.1.4'
H H 0.0000 0.0000 'International Tables Vol C Tables 4.2.6.8 and 6.1.1.4'
N N 0.0061 0.0033 'International Tables Vol C Tables 4.2.6.8 and 6.1.1.4'
O O 0.0106 0.0060 'International Tables Vol C Tables 4.2.6.8 and 6.1.1.4'
F F 0.0171 0.0103 'International Tables Vol C Tables 4.2.6.8 and 6.1.1.4'
I I -0.4742 1.8119 'International Tables Vol C Tables 4.2.6.8 and 6.1.1.4'

loop_
_geom_angle_atom_site_label_1
_geom_angle_atom_site_label_2
_geom_angle_atom_site_label_3
_geom_angle
_geom_angle_site_symmetry_1
_geom_angle_site_symmetry_3
_geom_angle_publ_flag
N1 C1 C5 109.0(2) . . ?
N1 C1 C9 103.9(2) . . ?
C5 C1 C9 113.0(2) . . ?
N1 C1 C4 105.14(19) . . ?
C5 C1 C4 112.6(2) . . ?
C9 C1 C4 112.5(2) . . ?
N1 C2 C3 114.7(2) . . ?
N1 C2 C16 118.7(2) . . ?
C3 C2 C16 126.6(2) . . ?
C4 C3 C2 107.2(2) . . ?
C4 C3 I1 129.19(19) . . ?
C2 C3 I1 123.57(18) . . ?
C3 C4 C10 131.5(2) . . ?
C3 C4 C1 106.6(2) . . ?
C10 C4 C1 121.8(2) . . ?
C6 C5 C1 122.5(2) . . ?
C6 C5 H5 118.7 . . ?
C1 C5 H5 118.7 . . ?
C5 C6 C7 122.0(3) . . ?
C5 C6 H6 119.0 . . ?
C7 C6 H6 119.0 . . ?
O1 C7 C6 121.9(3) . . ?
O1 C7 C8 121.3(3) . . ?
C6 C7 C8 116.9(2) . . ?
C9 C8 C7 121.4(3) . . ?
C9 C8 H8 119.3 . . ?
C7 C8 H8 119.3 . . ?
C8 C9 C1 123.0(3) . . ?
C8 C9 H9 118.5 . . ?
C1 C9 H9 118.5 . . ?
C11 C10 C15 118.1(3) . . ?
C11 C10 C4 121.0(2) . . ?
C15 C10 C4 120.8(2) . . ?
C12 C11 C10 120.9(3) . . ?
C12 C11 H11 119.6 . . ?
C10 C11 H11 119.6 . . ?
C13 C12 C11 120.3(3) . . ?
C13 C12 H12 119.9 . . ?
C11 C12 H12 119.9 . . ?
C12 C13 C14 119.6(3) . . ?
C12 C13 H13 120.2 . . ?
C14 C13 H13 120.2 . . ?
C13 C14 C15 120.2(3) . . ?
C13 C14 H14 119.9 . . ?
C15 C14 H14 119.9 . . ?
C14 C15 C10 121.0(3) . . ?
C14 C15 H15 119.5 . . ?
C10 C15 H15 119.5 . . ?
F1 C16 F3 107.5(3) . . ?
F1 C16 F2 107.8(3) . . ?
F3 C16 F2 106.5(2) . . ?
F1 C16 C2 111.9(2) . . ?
F3 C16 C2 112.3(2) . . ?
F2 C16 C2 110.6(2) . . ?
C2 N1 C1 106.2(2) . . ?

loop_
_geom_bond_atom_site_label_1
_geom_bond_atom_site_label_2
_geom_bond_distance
_geom_bond_site_symmetry_2
_geom_bond_publ_flag
C1 N1 1.488(3) . ?
C1 C5 1.501(3) . ?
C1 C9 1.510(4) . ?
C1 C4 1.532(3) . ?
C2 N1 1.276(3) . ?
C2 C3 1.466(4) . ?
C2 C16 1.508(4) . ?
C3 C4 1.341(4) . ?
C3 I1 2.088(2) . ?
C4 C10 1.476(4) . ?
C5 C6 1.320(4) . ?
C5 H5 0.9300 . ?
C6 C7 1.461(4) . ?
C6 H6 0.9300 . ?
C7 O1 1.227(3) . ?
C7 C8 1.461(4) . ?
C8 C9 1.317(4) . ?
C8 H8 0.9300 . ?
C9 H9 0.9300 . ?
C10 C11 1.388(4) . ?
C10 C15 1.389(4) . ?
C11 C12 1.384(4) . ?
C11 H11 0.9300 . ?
C12 C13 1.375(5) . ?
C12 H12 0.9300 . ?
C13 C14 1.378(5) . ?
C13 H13 0.9300 . ?
C14 C15 1.380(4) . ?
C14 H14 0.9300 . ?
C15 H15 0.9300 . ?
C16 F1 1.316(3) . ?
C16 F3 1.322(4) . ?
C16 F2 1.332(4) . ?

loop_
_geom_torsion_atom_site_label_1
_geom_torsion_atom_site_label_2
_geom_torsion_atom_site_label_3
_geom_torsion_atom_site_label_4
_geom_torsion
_geom_torsion_site_symmetry_1
_geom_torsion_site_symmetry_2
_geom_torsion_site_symmetry_3
_geom_torsion_site_symmetry_4
_geom_torsion_publ_flag
N1 C2 C3 C4 -0.1(3) . . . . ?
C16 C2 C3 C4 -178.1(3) . . . . ?
N1 C2 C3 I1 178.42(19) . . . . ?
C16 C2 C3 I1 0.4(4) . . . . ?
C2 C3 C4 C10 -174.9(2) . . . . ?
I1 C3 C4 C10 6.7(4) . . . . ?
C2 C3 C4 C1 2.2(3) . . . . ?
I1 C3 C4 C1 -176.22(18) . . . . ?
N1 C1 C4 C3 -3.3(3) . . . . ?
C5 C1 C4 C3 -121.8(2) . . . . ?
C9 C1 C4 C3 109.1(2) . . . . ?
N1 C1 C4 C10 174.1(2) . . . . ?
C5 C1 C4 C10 55.5(3) . . . . ?
C9 C1 C4 C10 -73.5(3) . . . . ?
N1 C1 C5 C6 106.9(3) . . . . ?
C9 C1 C5 C6 -8.0(4) . . . . ?
C4 C1 C5 C6 -136.8(3) . . . . ?
C1 C5 C6 C7 -1.5(4) . . . . ?
C5 C6 C7 O1 -169.0(3) . . . . ?
C5 C6 C7 C8 10.1(4) . . . . ?
O1 C7 C8 C9 170.7(3) . . . . ?
C6 C7 C8 C9 -8.4(4) . . . . ?
C7 C8 C9 C1 -1.5(4) . . . . ?
N1 C1 C9 C8 -108.3(3) . . . . ?
C5 C1 C9 C8 9.6(4) . . . . ?
C4 C1 C9 C8 138.5(3) . . . . ?
C3 C4 C10 C11 35.1(4) . . . . ?
C1 C4 C10 C11 -141.6(2) . . . . ?
C3 C4 C10 C15 -149.4(3) . . . . ?
C1 C4 C10 C15 33.9(4) . . . . ?
C15 C10 C11 C12 1.2(4) . . . . ?
C4 C10 C11 C12 176.8(3) . . . . ?
C10 C11 C12 C13 -0.4(5) . . . . ?
C11 C12 C13 C14 -0.3(5) . . . . ?
C12 C13 C14 C15 0.0(5) . . . . ?
C13 C14 C15 C10 0.9(5) . . . . ?
C11 C10 C15 C14 -1.4(4) . . . . ?
C4 C10 C15 C14 -177.1(3) . . . . ?
N1 C2 C16 F1 6.7(4) . . . . ?
C3 C2 C16 F1 -175.4(3) . . . . ?
N1 C2 C16 F3 127.6(3) . . . . ?
C3 C2 C16 F3 -54.5(4) . . . . ?
N1 C2 C16 F2 -113.6(3) . . . . ?
C3 C2 C16 F2 64.4(4) . . . . ?
C3 C2 N1 C1 -2.1(3) . . . . ?
C16 C2 N1 C1 176.1(2) . . . . ?
C5 C1 N1 C2 124.2(2) . . . . ?
C9 C1 N1 C2 -115.2(2) . . . . ?
C4 C1 N1 C2 3.2(3) . . . . ?

loop_
_cod_related_entry_id
_cod_related_entry_database
_cod_related_entry_code
1 ChemSpider 25942350
